data_1569228
loop_
_publ_author_name
'Fern&#xe1;ndez-Moyano, Sara'
'Salamanca, Vanesa'
'Alb&#xe9;niz, Ana C'

_publ_section_title
;
 Palladium mono-<i>N</i>-protected amino acid complexes: experimental
 validation of the ligand cooperation model in C-H activation.
;
_journal_issue 24
_journal_name_full 'Chemical science'
_journal_page_first 6688
_journal_page_last 6694
_journal_paper_doi 10.1039/d3sc02076b
_journal_volume 14
_journal_year 2023
_chemical_formula_moiety '1.143(C22 H10 F10 N2 Pd)'
_chemical_formula_sum 'C25.14 H11.43 F11.43 N2.29 Pd1.14'
_chemical_formula_weight 684.25
_space_group_crystal_system monoclinic
_space_group_IT_number 14
_space_group_name_Hall '-P 2ybc'
_space_group_name_H-M_alt 'P 1 21/c 1'
_atom_sites_solution_hydrogens geom
_atom_sites_solution_primary dual
_audit_creation_date 2021-12-29
_audit_creation_method
;
Olex2 1.5
(compiled 2021.12.09 svn.r5202d8cf for OlexSys, GUI svn.r6439)
;
_audit_update_record
;
2023-04-11 deposited with the CCDC.	2023-05-26 downloaded from the CCDC.
;
_cell_angle_alpha 90
_cell_angle_beta 109.505(4)
_cell_angle_gamma 90
_cell_formula_units_Z 7
_cell_length_a 9.8649(3)
_cell_length_b 34.9214(14)
_cell_length_c 13.1305(5)
_cell_measurement_reflns_used 5439
_cell_measurement_temperature 293(2)
_cell_measurement_theta_max 29.0260
_cell_measurement_theta_min 3.6870
_cell_volume 4263.8(3)
_computing_cell_refinement 'CrysAlisPro 1.171.39.45g (Rigaku OD, 2018)'
_computing_data_collection 'CrysAlisPro 1.171.39.45g (Rigaku OD, 2018)'
_computing_data_reduction 'CrysAlisPro 1.171.39.45g (Rigaku OD, 2018)'
_computing_molecular_graphics 'Olex2 1.5 (Dolomanov et al., 2009)'
_computing_publication_material 'Olex2 1.5 (Dolomanov et al., 2009)'
_computing_structure_refinement 'SHELXL 2014/7 (Sheldrick, 2015)'
_computing_structure_solution 'SHELXT 2014/5 (Sheldrick, 2014)'
_diffrn_ambient_temperature 293(2)
_diffrn_detector 'CCD plate'
_diffrn_detector_area_resol_mean 10.4757
_diffrn_detector_type Atlas
_diffrn_measured_fraction_theta_full 0.992
_diffrn_measured_fraction_theta_max 0.814
_diffrn_measurement_details
;
List of Runs (angles in degrees, time in seconds):

  # Type    Start    End  Width  t~exp~   \w     \q     \k     \f   Frames
#--------------------------------------------------------------------------
  1  \w    -20.00  29.00   0.50   11.70    --  -10.48 -99.00  90.00   98
  2  \w    -24.00  85.00   0.50   11.70    --   12.36  19.00   0.00  218
;
_diffrn_measurement_device 'four-circle diffractometer'
_diffrn_measurement_device_type 'SuperNova, Dual, Cu at home/near, Atlas'
_diffrn_measurement_method '\w scans'
_diffrn_orient_matrix_type 'CrysAlisPro convention (1999,Acta A55,543-557)'
_diffrn_orient_matrix_UB_11 -0.0513001000
_diffrn_orient_matrix_UB_12 0.0087601000
_diffrn_orient_matrix_UB_13 0.0196565000
_diffrn_orient_matrix_UB_21 0.0248746000
_diffrn_orient_matrix_UB_22 0.0183170000
_diffrn_orient_matrix_UB_23 -0.0089606000
_diffrn_orient_matrix_UB_31 -0.0506792000
_diffrn_orient_matrix_UB_32 0.0001388000
_diffrn_orient_matrix_UB_33 -0.0530977000
_diffrn_radiation_monochromator mirror
_diffrn_radiation_probe x-ray
_diffrn_radiation_type 'Mo K\a'
_diffrn_radiation_wavelength 0.71073
_diffrn_reflns_av_R_equivalents 0.0285
_diffrn_reflns_av_unetI/netI 0.0530
_diffrn_reflns_Laue_measured_fraction_full 0.992
_diffrn_reflns_Laue_measured_fraction_max 0.814
_diffrn_reflns_limit_h_max 13
_diffrn_reflns_limit_h_min -9
_diffrn_reflns_limit_k_max 45
_diffrn_reflns_limit_k_min -24
_diffrn_reflns_limit_l_max 17
_diffrn_reflns_limit_l_min -16
_diffrn_reflns_number 18369
_diffrn_reflns_point_group_measured_fraction_full 0.992
_diffrn_reflns_point_group_measured_fraction_max 0.814
_diffrn_reflns_theta_full 25.242
_diffrn_reflns_theta_max 29.763
_diffrn_reflns_theta_min 3.289
_diffrn_source 'micro-focus sealed X-ray tube'
_diffrn_source_type 'SuperNova (Mo) X-ray Source'
_exptl_absorpt_coefficient_mu 0.971
_exptl_absorpt_correction_T_max 1.000
_exptl_absorpt_correction_T_min 0.471
_exptl_absorpt_correction_type gaussian
_exptl_absorpt_process_details
;
CrysAlisPro 1.171.39.45g (Rigaku Oxford Diffraction, 2018)
Numerical absorption correction based on gaussian integration over
			a multifaceted crystal model
Empirical absorption correction using spherical harmonics,
 implemented in SCALE3 ABSPACK scaling algorithm.
;
_exptl_crystal_colour 'clear light white'
_exptl_crystal_colour_lustre clear
_exptl_crystal_colour_modifier light
_exptl_crystal_colour_primary white
_exptl_crystal_density_diffrn 1.865
_exptl_crystal_description block
_exptl_crystal_F_000 2336
_exptl_crystal_size_max 0.307
_exptl_crystal_size_mid 0.269
_exptl_crystal_size_min 0.105
_refine_diff_density_max 0.488
_refine_diff_density_min -0.482
_refine_diff_density_rms 0.075
_refine_ls_extinction_method none
_refine_ls_goodness_of_fit_ref 1.027
_refine_ls_hydrogen_treatment constr
_refine_ls_matrix_type full
_refine_ls_number_parameters 631
_refine_ls_number_reflns 9904
_refine_ls_number_restraints 0
_refine_ls_restrained_S_all 1.027
_refine_ls_R_factor_all 0.0689
_refine_ls_R_factor_gt 0.0394
_refine_ls_shift/su_max 0.005
_refine_ls_shift/su_mean 0.000
_refine_ls_structure_factor_coef Fsqd
_refine_ls_weighting_details 'w=1/[\s^2^(Fo^2^)+(0.0346P)^2^] where P=(Fo^2^+2Fc^2^)/3'
_refine_ls_weighting_scheme calc
_refine_ls_wR_factor_gt 0.0778
_refine_ls_wR_factor_ref 0.0971
_reflns_Friedel_coverage 0.000
_reflns_number_gt 6804
_reflns_number_total 9904
_reflns_threshold_expression 'I > 2\s(I)'
_cod_data_source_file d3sc02076b2.cif
_cod_data_source_block 17-3-21-def
_cod_depositor_comments 'Adding full bibliography for 1569224--1569228.cif.'
_cod_database_code 1569228
_shelx_shelxl_version_number 2014/7
_chemical_oxdiff_formula 'C22 H10 F10 N2 Pd'
_chemical_oxdiff_usercomment colorless
_shelx_space_group_comment
;
The symmetry employed for this shelxl refinement is uniquely defined
by the following loop, which should always be used as a source of
symmetry information in preference to the above space-group names.
They are only intended as comments.
;
_olex2_refinement_description
;
1. Fixed Uiso
 At 1.2 times of:
  All C(H) groups
2.a Aromatic/amide H refined with riding coordinates:
 C011(H011), C012(H012), C015(H015), C018(H018), C019(H019), C01C(H01C),
 C01D(H01D), C01G(H01G), C01H(H01H), C01J(H01J), C01K(H01K), C01Q(H01Q),
 C01R(H01R), C01S(H01S), C01T(H01T), C01U(H01U), C01V(H01V), C01W(H01W),
 C01X(H01X), C01Y(H01Y)
;
_olex2_submission_special_instructions 'No special instructions were received'
_oxdiff_exptl_absorpt_empirical_details
;
Empirical correction (ABSPACK) includes:
- Absorption correction using spherical harmonics
- Frame scaling
;
_oxdiff_exptl_absorpt_empirical_full_max 1.229
_oxdiff_exptl_absorpt_empirical_full_min 0.797

loop_
_space_group_symop_operation_xyz
'x, y, z'
'-x, y+1/2, -z+1/2'
'-x, -y, -z'
'x, -y-1/2, z-1/2'

loop_
_atom_site_label
_atom_site_type_symbol
_atom_site_fract_x
_atom_site_fract_y
_atom_site_fract_z
_atom_site_U_iso_or_equiv
_atom_site_adp_type
_atom_site_occupancy
_atom_site_site_symmetry_order
_atom_site_calc_flag
_atom_site_refinement_flags_posn
_atom_site_refinement_flags_adp
_atom_site_refinement_flags_occupancy
_atom_site_disorder_assembly
_atom_site_disorder_group
Pd01 Pd 0.81725(2) 0.62620(2) 0.29338(2) 0.03407(8) Uani 1 1 d . . . . .
Pd02 Pd 0.29852(2) 0.62688(2) 0.80543(2) 0.03480(8) Uani 1 1 d . . . . .
F003 F 0.48397(19) 0.63933(7) 0.15314(13) 0.0541(6) Uani 1 1 d . . . . .
F004 F 0.55052(19) 0.68779(7) 0.89431(14) 0.0603(6) Uani 1 1 d . . . . .
F005 F 0.34314(19) 0.61195(7) 0.58085(13) 0.0552(6) Uani 1 1 d . . . . .
F006 F 0.96898(19) 0.58082(7) 0.51477(14) 0.0589(6) Uani 1 1 d . . . . .
F007 F 0.61568(19) 0.60178(8) 0.95251(13) 0.0631(7) Uani 1 1 d . . . . .
F008 F 0.1782(2) 0.73986(7) 0.51582(15) 0.0646(6) Uani 1 1 d . . . . .
F009 F 0.12297(18) 0.67385(7) 0.59557(15) 0.0600(6) Uani 1 1 d . . . . .
F00A F 0.79599(18) 0.65641(7) 0.51270(14) 0.0639(7) Uani 1 1 d . . . . .
F00B F 0.9192(2) 0.51126(7) 0.57888(15) 0.0634(6) Uani 1 1 d . . . . .
F00C F 0.5814(2) 0.56321(7) 0.18855(15) 0.0657(7) Uani 1 1 d . . . . .
F00D F 0.26728(18) 0.66723(8) 0.21045(15) 0.0694(7) Uani 1 1 d . . . . .
F00E F 0.4257(2) 0.77804(7) 0.61491(18) 0.0744(7) Uani 1 1 d . . . . .
F00F F 0.8307(2) 0.57066(8) 0.90014(16) 0.0759(8) Uani 1 1 d . . . . .
F00G F 0.5614(2) 0.58089(8) 0.53194(15) 0.0686(7) Uani 1 1 d . . . . .
N00H N 0.8534(3) 0.68001(9) 0.23502(19) 0.0394(7) Uani 1 1 d . . . . .
F00I F 0.8059(2) 0.56037(9) 0.69077(17) 0.0836(9) Uani 1 1 d . . . . .
N00J N 0.1222(2) 0.64808(9) 0.84351(19) 0.0380(7) Uani 1 1 d . . . . .
F00K F 0.6105(2) 0.75204(8) 0.80755(18) 0.0775(7) Uani 1 1 d . . . . .
F00L F 0.3109(2) 0.68962(9) 0.41572(17) 0.0821(9) Uani 1 1 d . . . . .
N00M N 0.2626(3) 0.57208(8) 0.85854(19) 0.0382(7) Uani 1 1 d . . . . .
F00N F 0.6961(3) 0.46901(8) 0.45579(19) 0.0962(9) Uani 1 1 d . . . . .
N00O N 0.9938(3) 0.60366(9) 0.25726(19) 0.0397(7) Uani 1 1 d . . . . .
F00P F 0.5769(2) 0.68423(8) 0.56627(15) 0.0767(8) Uani 1 1 d . . . . .
F00Q F 0.5268(3) 0.49563(8) 0.2594(2) 0.1007(10) Uani 1 1 d . . . . .
C00R C 0.6508(3) 0.64633(10) 0.3311(2) 0.0349(7) Uani 1 1 d . . . . .
C00S C 0.4540(3) 0.69982(11) 0.7982(2) 0.0407(8) Uani 1 1 d . . . . .
C00T C 0.6648(3) 0.65852(11) 0.4339(2) 0.0404(8) Uani 1 1 d . . . . .
C00U C 0.4634(3) 0.60153(11) 0.6632(2) 0.0382(8) Uani 1 1 d . . . . .
C00V C 0.3345(3) 0.67758(10) 0.7488(2) 0.0366(8) Uani 1 1 d . . . . .
C00W C 0.4665(3) 0.60748(10) 0.7689(2) 0.0352(8) Uani 1 1 d . . . . .
C00X C 0.2452(3) 0.69298(11) 0.6535(2) 0.0405(8) Uani 1 1 d . . . . .
C00Y C 0.8578(3) 0.56022(11) 0.4473(2) 0.0388(8) Uani 1 1 d . . . . .
C00Z C 0.5120(3) 0.65016(11) 0.2579(2) 0.0402(8) Uani 1 1 d . . . . .
C010 C 0.7779(3) 0.57558(10) 0.3481(2) 0.0349(8) Uani 1 1 d . . . . .
C011 C 0.9692(4) 0.70059(13) 0.2875(3) 0.0548(10) Uani 1 1 d . . . . .
H011 H 1.0331 0.6910 0.3516 0.066 Uiso 1 1 calc R U . . .
C012 C -0.0117(3) 0.64836(12) 0.7709(3) 0.0469(9) Uani 1 1 d . . . . .
H012 H -0.0260 0.6389 0.7018 0.056 Uiso 1 1 calc R U . . .
C013 C 0.5957(3) 0.59641(11) 0.8453(2) 0.0410(9) Uani 1 1 d . . . . .
C014 C 0.2709(4) 0.72636(12) 0.6096(3) 0.0444(9) Uani 1 1 d . . . . .
C015 C 0.7635(3) 0.69474(12) 0.1443(3) 0.0469(9) Uani 1 1 d . . . . .
H015 H 0.6815 0.6809 0.1069 0.056 Uiso 1 1 calc R U . . .
C016 C 0.4006(3) 0.66389(12) 0.2851(3) 0.0457(9) Uani 1 1 d . . . . .
C017 C 0.6671(3) 0.55171(12) 0.2885(2) 0.0446(9) Uani 1 1 d . . . . .
C018 C 0.3392(4) 0.55802(12) 0.9550(2) 0.0485(10) Uani 1 1 d . . . . .
H018 H 0.4095 0.5735 1.0019 0.058 Uiso 1 1 calc R U . . .
C019 C 0.1392(3) 0.66193(12) 0.9417(3) 0.0493(10) Uani 1 1 d . . . . .
H019 H 0.2311 0.6620 0.9927 0.059 Uiso 1 1 calc R U . . .
C01A C 0.8331(3) 0.52530(11) 0.4833(2) 0.0422(8) Uani 1 1 d . . . . .
C01B C 0.7070(3) 0.58076(12) 0.8216(3) 0.0475(10) Uani 1 1 d . . . . .
C01C C 0.9841(3) 0.59611(12) 0.1554(3) 0.0484(10) Uani 1 1 d . . . . .
H01C H 0.8989 0.6021 0.1006 0.058 Uiso 1 1 calc R U . . .
C01D C 1.1188(3) 0.59498(13) 0.3343(3) 0.0528(11) Uani 1 1 d . . . . .
H01D H 1.1285 0.6000 0.4060 0.063 Uiso 1 1 calc R U . . .
C01E C 0.5721(3) 0.58619(12) 0.6355(2) 0.0451(9) Uani 1 1 d . . . . .
C01F C 0.5561(4) 0.67276(12) 0.4640(2) 0.0475(10) Uani 1 1 d . . . . .
C01G C 0.1608(4) 0.54952(13) 0.7937(3) 0.0554(11) Uani 1 1 d . . . . .
H01G H 0.1052 0.5588 0.7263 0.067 Uiso 1 1 calc R U . . .
C01H C 0.7857(4) 0.72934(13) 0.1032(3) 0.0553(10) Uani 1 1 d . . . . .
H01H H 0.7200 0.7387 0.0394 0.066 Uiso 1 1 calc R U . . .
C01I C 0.4872(4) 0.73277(12) 0.7560(3) 0.0494(9) Uani 1 1 d . . . . .
C01J C -0.1265(3) 0.66191(13) 0.7948(3) 0.0551(11) Uani 1 1 d . . . . .
H01J H -0.2175 0.6616 0.7426 0.066 Uiso 1 1 calc R U . . .
C01K C 0.3195(4) 0.52221(13) 0.9881(3) 0.0587(11) Uani 1 1 d . . . . .
H01K H 0.3759 0.5134 1.0559 0.070 Uiso 1 1 calc R U . . .
C01L C 0.4206(3) 0.67565(13) 0.3881(3) 0.0510(10) Uani 1 1 d . . . . .
C01M C 0.6376(4) 0.51722(13) 0.3225(3) 0.0569(11) Uani 1 1 d . . . . .
C01N C 0.6968(3) 0.57547(13) 0.7159(3) 0.0508(10) Uani 1 1 d . . . . .
C01O C 0.3957(4) 0.74625(12) 0.6602(3) 0.0508(9) Uani 1 1 d . . . . .
C01P C 0.7217(4) 0.50332(12) 0.4211(3) 0.0549(10) Uani 1 1 d . . . . .
C01Q C 0.0283(4) 0.67602(13) 0.9709(3) 0.0585(11) Uani 1 1 d . . . . .
H01Q H 0.0446 0.6855 1.0402 0.070 Uiso 1 1 calc R U . . .
C01R C 0.2158(4) 0.49913(13) 0.9205(3) 0.0678(12) Uani 1 1 d . . . . .
H01R H 0.2008 0.4744 0.9410 0.081 Uiso 1 1 calc R U . . .
C01S C 1.2323(4) 0.57913(15) 0.3121(3) 0.0674(13) Uani 1 1 d . . . . .
H01S H 1.3168 0.5734 0.3680 0.081 Uiso 1 1 calc R U . . .
C01T C 0.9068(4) 0.75003(13) 0.1579(3) 0.0617(11) Uani 1 1 d . . . . .
H01T H 0.9255 0.7735 0.1317 0.074 Uiso 1 1 calc R U . . .
C01U C 1.0928(4) 0.58006(14) 0.1279(3) 0.0646(13) Uani 1 1 d . . . . .
H01U H 1.0807 0.5748 0.0560 0.078 Uiso 1 1 calc R U . . .
C01V C 0.1349(5) 0.51345(15) 0.8223(3) 0.0744(14) Uani 1 1 d . . . . .
H01V H 0.0626 0.4987 0.7751 0.089 Uiso 1 1 calc R U . . .
C01W C 0.9983(4) 0.73525(14) 0.2512(3) 0.0718(13) Uani 1 1 d . . . . .
H01W H 1.0806 0.7487 0.2904 0.086 Uiso 1 1 calc R U . . .
C01X C -0.1079(4) 0.67597(13) 0.8959(3) 0.0601(11) Uani 1 1 d . . . . .
H01X H -0.1856 0.6853 0.9135 0.072 Uiso 1 1 calc R U . . .
C01Y C 1.2211(4) 0.57170(15) 0.2078(3) 0.0678(13) Uani 1 1 d . . . . .
H01Y H 1.2978 0.5613 0.1910 0.081 Uiso 1 1 calc R U . . .

loop_
_atom_site_aniso_label
_atom_site_aniso_U_11
_atom_site_aniso_U_22
_atom_site_aniso_U_33
_atom_site_aniso_U_23
_atom_site_aniso_U_13
_atom_site_aniso_U_12
Pd01 0.02897(13) 0.03842(18) 0.03199(13) 0.00062(11) 0.00640(9) 0.00102(11)
Pd02 0.02970(13) 0.03946(19) 0.03242(13) 0.00023(11) 0.00661(10) 0.00074(11)
F003 0.0487(11) 0.0689(18) 0.0361(10) -0.0097(10) 0.0028(8) 0.0094(11)
F004 0.0497(11) 0.0658(18) 0.0504(11) 0.0000(11) -0.0032(9) -0.0070(11)
F005 0.0504(11) 0.0679(17) 0.0379(10) -0.0015(10) 0.0023(8) 0.0111(11)
F006 0.0522(11) 0.0665(18) 0.0439(11) 0.0012(10) -0.0028(9) -0.0090(11)
F007 0.0498(11) 0.102(2) 0.0346(10) 0.0043(11) 0.0106(8) 0.0128(12)
F008 0.0770(14) 0.0556(17) 0.0511(12) 0.0119(11) 0.0079(10) 0.0160(12)
F009 0.0445(10) 0.0638(18) 0.0548(12) 0.0050(11) -0.0059(9) -0.0066(11)
F00A 0.0449(11) 0.093(2) 0.0407(11) -0.0137(11) -0.0033(8) 0.0109(12)
F00B 0.0778(13) 0.0596(18) 0.0430(11) 0.0128(10) 0.0072(10) 0.0188(12)
F00C 0.0691(13) 0.0542(17) 0.0481(12) 0.0093(10) -0.0147(10) -0.0087(12)
F00D 0.0346(10) 0.103(2) 0.0586(12) -0.0044(12) -0.0006(9) 0.0123(12)
F00E 0.0980(17) 0.0441(17) 0.0812(15) 0.0105(12) 0.0303(13) -0.0130(14)
F00F 0.0439(11) 0.114(3) 0.0585(13) 0.0107(13) 0.0023(10) 0.0264(13)
F00G 0.0731(14) 0.092(2) 0.0448(11) -0.0077(12) 0.0253(10) 0.0104(14)
N00H 0.0359(13) 0.043(2) 0.0368(14) 0.0005(13) 0.0085(11) -0.0001(14)
F00I 0.0585(13) 0.122(3) 0.0772(15) -0.0100(15) 0.0316(11) 0.0296(15)
N00J 0.0329(13) 0.042(2) 0.0360(14) -0.0018(13) 0.0068(11) -0.0019(13)
F00K 0.0682(14) 0.063(2) 0.0886(16) -0.0072(13) 0.0093(12) -0.0295(13)
F00L 0.0553(13) 0.123(3) 0.0720(14) -0.0134(15) 0.0269(11) 0.0286(15)
N00M 0.0360(13) 0.041(2) 0.0356(14) 0.0014(12) 0.0086(11) 0.0018(13)
F00N 0.129(2) 0.053(2) 0.0811(17) 0.0210(14) 0.0017(15) -0.0248(17)
N00O 0.0337(13) 0.046(2) 0.0367(14) 0.0022(13) 0.0088(11) -0.0003(13)
F00P 0.0689(14) 0.115(3) 0.0445(12) -0.0195(12) 0.0162(10) 0.0212(14)
F00Q 0.1072(18) 0.065(2) 0.0873(17) 0.0103(14) -0.0235(15) -0.0425(16)
C00R 0.0325(15) 0.036(2) 0.0340(16) 0.0022(14) 0.0079(13) 0.0022(15)
C00S 0.0375(17) 0.042(2) 0.0380(17) -0.0040(16) 0.0064(14) 0.0003(17)
C00T 0.0337(16) 0.046(3) 0.0361(17) 0.0008(15) 0.0040(13) 0.0022(16)
C00U 0.0341(16) 0.042(2) 0.0329(16) 0.0016(15) 0.0044(13) -0.0019(16)
C00V 0.0355(16) 0.039(2) 0.0363(16) -0.0052(14) 0.0131(13) 0.0006(16)
C00W 0.0330(15) 0.036(2) 0.0359(16) 0.0005(14) 0.0112(13) -0.0003(15)
C00X 0.0341(16) 0.042(2) 0.0407(18) -0.0038(16) 0.0067(14) 0.0029(16)
C00Y 0.0306(16) 0.046(3) 0.0356(17) -0.0039(16) 0.0061(13) 0.0048(16)
C00Z 0.0391(17) 0.042(2) 0.0345(17) -0.0004(15) 0.0061(14) -0.0007(16)
C010 0.0333(15) 0.037(2) 0.0357(16) -0.0004(14) 0.0135(13) 0.0030(15)
C011 0.048(2) 0.052(3) 0.053(2) -0.0004(19) 0.0015(16) -0.013(2)
C012 0.0352(17) 0.062(3) 0.0391(18) -0.0039(17) 0.0058(14) -0.0016(18)
C013 0.0403(17) 0.049(3) 0.0331(17) 0.0028(15) 0.0113(14) 0.0007(17)
C014 0.050(2) 0.042(3) 0.0408(19) 0.0026(17) 0.0134(16) 0.0093(18)
C015 0.0441(18) 0.045(3) 0.0460(19) 0.0026(17) 0.0079(15) -0.0023(18)
C016 0.0283(16) 0.056(3) 0.0461(19) 0.0002(17) 0.0031(14) 0.0068(17)
C017 0.0423(18) 0.045(3) 0.0374(18) 0.0033(16) 0.0006(14) 0.0035(18)
C018 0.0470(19) 0.056(3) 0.0357(18) 0.0041(17) 0.0046(15) -0.0020(19)
C019 0.0363(18) 0.062(3) 0.0434(19) -0.0047(18) 0.0052(15) 0.0026(18)
C01A 0.0487(19) 0.041(2) 0.0350(17) 0.0051(16) 0.0107(15) 0.0130(18)
C01B 0.0322(17) 0.060(3) 0.046(2) 0.0053(18) 0.0072(15) 0.0050(18)
C01C 0.0370(18) 0.066(3) 0.0375(18) -0.0037(17) 0.0062(14) 0.0013(18)
C01D 0.0364(18) 0.082(4) 0.0385(18) 0.0054(19) 0.0111(14) 0.0019(19)
C01E 0.0469(19) 0.056(3) 0.0350(17) -0.0044(16) 0.0166(15) 0.0014(19)
C01F 0.0475(19) 0.057(3) 0.0372(18) -0.0096(17) 0.0132(15) 0.0028(19)
C01G 0.052(2) 0.059(3) 0.042(2) 0.0074(19) -0.0015(16) -0.009(2)
C01H 0.063(2) 0.050(3) 0.047(2) 0.0065(19) 0.0089(17) 0.002(2)
C01I 0.0447(19) 0.048(3) 0.053(2) -0.0084(19) 0.0132(16) -0.0060(19)
C01J 0.0336(18) 0.067(3) 0.056(2) 0.005(2) 0.0043(16) 0.0033(19)
C01K 0.066(2) 0.059(3) 0.042(2) 0.015(2) 0.0057(18) 0.004(2)
C01L 0.0381(18) 0.066(3) 0.051(2) -0.0060(19) 0.0186(16) 0.0099(19)
C01M 0.058(2) 0.049(3) 0.049(2) 0.0023(19) -0.0012(18) -0.008(2)
C01N 0.0395(19) 0.060(3) 0.057(2) -0.0044(19) 0.0213(17) 0.0079(18)
C01O 0.066(2) 0.034(2) 0.058(2) -0.0001(18) 0.0287(19) 0.001(2)
C01P 0.073(3) 0.032(2) 0.054(2) 0.0071(18) 0.013(2) -0.002(2)
C01Q 0.055(2) 0.073(3) 0.050(2) -0.012(2) 0.0210(18) 0.002(2)
C01R 0.088(3) 0.047(3) 0.058(2) 0.012(2) 0.010(2) -0.010(2)
C01S 0.040(2) 0.101(4) 0.057(2) 0.019(2) 0.0111(17) 0.018(2)
C01T 0.081(3) 0.039(3) 0.065(3) 0.006(2) 0.024(2) -0.004(2)
C01U 0.051(2) 0.097(4) 0.047(2) -0.018(2) 0.0171(17) 0.007(2)
C01V 0.081(3) 0.061(4) 0.060(3) 0.004(2) -0.006(2) -0.029(3)
C01W 0.065(2) 0.061(4) 0.072(3) 0.000(2) 0.000(2) -0.027(2)
C01X 0.045(2) 0.071(3) 0.067(3) -0.001(2) 0.0237(18) 0.011(2)
C01Y 0.045(2) 0.094(4) 0.066(3) -0.005(2) 0.0208(19) 0.014(2)

loop_
_atom_type_symbol
_atom_type_description
_atom_type_scat_dispersion_real
_atom_type_scat_dispersion_imag
_atom_type_scat_source
C C 0.0033 0.0016 'International Tables Vol C Tables 4.2.6.8 and 6.1.1.4'
H H 0.0000 0.0000 'International Tables Vol C Tables 4.2.6.8 and 6.1.1.4'
F F 0.0171 0.0103 'International Tables Vol C Tables 4.2.6.8 and 6.1.1.4'
N N 0.0061 0.0033 'International Tables Vol C Tables 4.2.6.8 and 6.1.1.4'
Pd Pd -0.9988 1.0072 'International Tables Vol C Tables 4.2.6.8 and 6.1.1.4'

loop_
_exptl_crystal_face_index_h
_exptl_crystal_face_index_k
_exptl_crystal_face_index_l
_exptl_crystal_face_perp_dist
0 -49 0 0.1472
0 49 0 0.1082
-5 -2 -14 0.3006
5 2 14 0.0010
-13 -10 12 0.0902
13 10 -12 0.0152
7 -42 -6 0.1279
-12 15 13 0.0821
-5 25 -12 0.2606

loop_
_geom_angle_atom_site_label_1
_geom_angle_atom_site_label_2
_geom_angle_atom_site_label_3
_geom_angle
_geom_angle_site_symmetry_1
_geom_angle_site_symmetry_3
_geom_angle_publ_flag
N00O Pd01 N00H 89.89(11) . . ?
C00R Pd01 N00H 91.69(12) . . ?
C00R Pd01 N00O 178.24(12) . . ?
C00R Pd01 C010 87.01(13) . . ?
C010 Pd01 N00H 178.59(11) . . ?
C010 Pd01 N00O 91.41(12) . . ?
N00J Pd02 N00M 89.83(10) . . ?
C00V Pd02 N00J 92.31(12) . . ?
C00V Pd02 N00M 177.12(11) . . ?
C00W Pd02 N00J 179.22(13) . . ?
C00W Pd02 N00M 90.94(12) . . ?
C00W Pd02 C00V 86.92(13) . . ?
C011 N00H Pd01 121.0(2) . . ?
C015 N00H Pd01 121.9(2) . . ?
C015 N00H C011 117.1(3) . . ?
C012 N00J Pd02 121.9(2) . . ?
C019 N00J Pd02 120.74(19) . . ?
C019 N00J C012 117.3(3) . . ?
C018 N00M Pd02 123.0(2) . . ?
C018 N00M C01G 117.1(3) . . ?
C01G N00M Pd02 119.9(2) . . ?
C01C N00O Pd01 120.8(2) . . ?
C01C N00O C01D 116.8(3) . . ?
C01D N00O Pd01 122.4(2) . . ?
C00T C00R Pd01 122.0(2) . . ?
C00T C00R C00Z 113.6(3) . . ?
C00Z C00R Pd01 124.4(2) . . ?
F004 C00S C00V 118.9(3) . . ?
C01I C00S F004 116.5(3) . . ?
C01I C00S C00V 124.6(3) . . ?
F00A C00T C00R 119.1(3) . . ?
C01F C00T F00A 116.2(3) . . ?
C01F C00T C00R 124.7(3) . . ?
F005 C00U C00W 118.3(3) . . ?
C01E C00U F005 116.8(3) . . ?
C01E C00U C00W 124.9(3) . . ?
C00S C00V Pd02 123.7(2) . . ?
C00X C00V Pd02 123.1(2) . . ?
C00X C00V C00S 113.2(3) . . ?
C00U C00W Pd02 123.2(2) . . ?
C013 C00W Pd02 123.9(2) . . ?
C013 C00W C00U 112.8(3) . . ?
F009 C00X C00V 119.5(3) . . ?
C014 C00X F009 116.0(3) . . ?
C014 C00X C00V 124.5(3) . . ?
F006 C00Y C010 119.2(3) . . ?
C01A C00Y F006 116.5(3) . . ?
C01A C00Y C010 124.2(3) . . ?
F003 C00Z C00R 119.4(3) . . ?
C016 C00Z F003 117.1(2) . . ?
C016 C00Z C00R 123.4(3) . . ?
C00Y C010 Pd01 124.3(2) . . ?
C00Y C010 C017 113.0(3) . . ?
C017 C010 Pd01 122.7(2) . . ?
N00H C011 H011 118.6 . . ?
N00H C011 C01W 122.8(3) . . ?
C01W C011 H011 118.6 . . ?
N00J C012 H012 118.8 . . ?
N00J C012 C01J 122.4(3) . . ?
C01J C012 H012 118.8 . . ?
F007 C013 C00W 119.2(3) . . ?
C01B C013 F007 116.3(3) . . ?
C01B C013 C00W 124.4(3) . . ?
F008 C014 C00X 121.3(3) . . ?
F008 C014 C01O 119.2(3) . . ?
C00X C014 C01O 119.4(3) . . ?
N00H C015 H015 118.4 . . ?
N00H C015 C01H 123.2(3) . . ?
C01H C015 H015 118.4 . . ?
F00D C016 C01L 118.3(3) . . ?
C00Z C016 F00D 121.2(3) . . ?
C00Z C016 C01L 120.5(3) . . ?
F00C C017 C010 119.0(3) . . ?
C01M C017 F00C 116.7(3) . . ?
C01M C017 C010 124.4(3) . . ?
N00M C018 H018 118.4 . . ?
N00M C018 C01K 123.1(3) . . ?
C01K C018 H018 118.4 . . ?
N00J C019 H019 118.4 . . ?
N00J C019 C01Q 123.2(3) . . ?
C01Q C019 H019 118.4 . . ?
F00B C01A C00Y 121.2(3) . . ?
F00B C01A C01P 118.9(3) . . ?
C00Y C01A C01P 119.9(3) . . ?
F00F C01B C01N 118.6(3) . . ?
C013 C01B F00F 121.6(3) . . ?
C013 C01B C01N 119.8(3) . . ?
N00O C01C H01C 118.4 . . ?
N00O C01C C01U 123.2(3) . . ?
C01U C01C H01C 118.4 . . ?
N00O C01D H01D 118.6 . . ?
N00O C01D C01S 122.9(3) . . ?
C01S C01D H01D 118.6 . . ?
F00G C01E C00U 121.8(3) . . ?
F00G C01E C01N 119.2(3) . . ?
C00U C01E C01N 119.1(3) . . ?
F00P C01F C00T 121.8(3) . . ?
F00P C01F C01L 119.1(3) . . ?
C00T C01F C01L 119.1(3) . . ?
N00M C01G H01G 118.6 . . ?
N00M C01G C01V 122.7(3) . . ?
C01V C01G H01G 118.6 . . ?
C015 C01H H01H 120.6 . . ?
C015 C01H C01T 118.8(3) . . ?
C01T C01H H01H 120.6 . . ?
F00K C01I C00S 120.8(3) . . ?
F00K C01I C01O 119.7(4) . . ?
C01O C01I C00S 119.5(3) . . ?
C012 C01J H01J 120.1 . . ?
C012 C01J C01X 119.8(3) . . ?
C01X C01J H01J 120.1 . . ?
C018 C01K H01K 120.3 . . ?
C018 C01K C01R 119.3(3) . . ?
C01R C01K H01K 120.3 . . ?
F00L C01L C016 121.0(3) . . ?
F00L C01L C01F 120.4(3) . . ?
C016 C01L C01F 118.6(3) . . ?
F00Q C01M C01P 119.3(4) . . ?
C017 C01M F00Q 120.8(3) . . ?
C017 C01M C01P 119.9(3) . . ?
F00I C01N C01B 120.8(3) . . ?
F00I C01N C01E 120.3(3) . . ?
C01B C01N C01E 118.9(3) . . ?
F00E C01O C014 119.9(3) . . ?
F00E C01O C01I 121.4(4) . . ?
C01I C01O C014 118.7(4) . . ?
F00N C01P C01A 120.4(3) . . ?
F00N C01P C01M 121.0(4) . . ?
C01A C01P C01M 118.6(4) . . ?
C019 C01Q H01Q 120.6 . . ?
C019 C01Q C01X 118.8(3) . . ?
C01X C01Q H01Q 120.6 . . ?
C01K C01R H01R 121.0 . . ?
C01V C01R C01K 118.1(4) . . ?
C01V C01R H01R 121.0 . . ?
C01D C01S H01S 120.1 . . ?
C01Y C01S C01D 119.7(3) . . ?
C01Y C01S H01S 120.1 . . ?
C01H C01T H01T 120.9 . . ?
C01W C01T C01H 118.1(4) . . ?
C01W C01T H01T 120.9 . . ?
C01C C01U H01U 120.3 . . ?
C01C C01U C01Y 119.3(3) . . ?
C01Y C01U H01U 120.3 . . ?
C01G C01V C01R 119.7(4) . . ?
C01G C01V H01V 120.2 . . ?
C01R C01V H01V 120.2 . . ?
C011 C01W H01W 120.1 . . ?
C01T C01W C011 119.8(4) . . ?
C01T C01W H01W 120.1 . . ?
C01J C01X C01Q 118.5(3) . . ?
C01J C01X H01X 120.7 . . ?
C01Q C01X H01X 120.7 . . ?
C01S C01Y C01U 118.0(4) . . ?
C01S C01Y H01Y 121.0 . . ?
C01U C01Y H01Y 121.0 . . ?

loop_
_geom_bond_atom_site_label_1
_geom_bond_atom_site_label_2
_geom_bond_distance
_geom_bond_site_symmetry_2
_geom_bond_publ_flag
Pd01 N00H 2.104(3) . ?
Pd01 N00O 2.104(3) . ?
Pd01 C00R 1.994(3) . ?
Pd01 C010 1.994(3) . ?
Pd02 N00J 2.099(3) . ?
Pd02 N00M 2.107(3) . ?
Pd02 C00V 1.997(4) . ?
Pd02 C00W 1.992(3) . ?
F003 C00Z 1.363(3) . ?
F004 C00S 1.368(3) . ?
F005 C00U 1.361(3) . ?
F006 C00Y 1.362(4) . ?
F007 C013 1.367(3) . ?
F008 C014 1.350(4) . ?
F009 C00X 1.366(4) . ?
F00A C00T 1.363(3) . ?
F00B C01A 1.351(3) . ?
F00C C017 1.362(3) . ?
F00D C016 1.358(3) . ?
F00E C01O 1.338(4) . ?
F00F C01B 1.356(3) . ?
F00G C01E 1.341(3) . ?
N00H C011 1.331(4) . ?
N00H C015 1.328(4) . ?
F00I C01N 1.335(4) . ?
N00J C012 1.347(4) . ?
N00J C019 1.334(4) . ?
F00K C01I 1.357(4) . ?
F00L C01L 1.342(4) . ?
N00M C018 1.333(4) . ?
N00M C01G 1.335(4) . ?
F00N C01P 1.335(4) . ?
N00O C01C 1.335(4) . ?
N00O C01D 1.343(4) . ?
F00P C01F 1.350(3) . ?
F00Q C01M 1.358(4) . ?
C00R C00T 1.378(4) . ?
C00R C00Z 1.392(4) . ?
C00S C00V 1.380(4) . ?
C00S C01I 1.364(5) . ?
C00T C01F 1.355(4) . ?
C00U C00W 1.393(4) . ?
C00U C01E 1.352(4) . ?
C00V C00X 1.377(4) . ?
C00W C013 1.389(4) . ?
C00X C014 1.361(5) . ?
C00Y C010 1.386(4) . ?
C00Y C01A 1.359(5) . ?
C00Z C016 1.352(4) . ?
C010 C017 1.390(5) . ?
C011 H011 0.9300 . ?
C011 C01W 1.366(6) . ?
C012 H012 0.9300 . ?
C012 C01J 1.357(5) . ?
C013 C01B 1.352(4) . ?
C014 C01O 1.376(5) . ?
C015 H015 0.9300 . ?
C015 C01H 1.370(5) . ?
C016 C01L 1.364(5) . ?
C017 C01M 1.350(5) . ?
C018 H018 0.9300 . ?
C018 C01K 1.359(6) . ?
C019 H019 0.9300 . ?
C019 C01Q 1.366(5) . ?
C01A C01P 1.365(5) . ?
C01B C01N 1.370(4) . ?
C01C H01C 0.9300 . ?
C01C C01U 1.361(5) . ?
C01D H01D 0.9300 . ?
C01D C01S 1.364(5) . ?
C01E C01N 1.379(4) . ?
C01F C01L 1.379(4) . ?
C01G H01G 0.9300 . ?
C01G C01V 1.362(6) . ?
C01H H01H 0.9300 . ?
C01H C01T 1.376(5) . ?
C01I C01O 1.363(5) . ?
C01J H01J 0.9300 . ?
C01J C01X 1.369(5) . ?
C01K H01K 0.9300 . ?
C01K C01R 1.371(5) . ?
C01M C01P 1.372(5) . ?
C01Q H01Q 0.9300 . ?
C01Q C01X 1.375(5) . ?
C01R H01R 0.9300 . ?
C01R C01V 1.365(5) . ?
C01S H01S 0.9300 . ?
C01S C01Y 1.362(5) . ?
C01T H01T 0.9300 . ?
C01T C01W 1.358(5) . ?
C01U H01U 0.9300 . ?
C01U C01Y 1.379(5) . ?
C01V H01V 0.9300 . ?
C01W H01W 0.9300 . ?
C01X H01X 0.9300 . ?
C01Y H01Y 0.9300 . ?

loop_
_geom_torsion_atom_site_label_1
_geom_torsion_atom_site_label_2
_geom_torsion_atom_site_label_3
_geom_torsion_atom_site_label_4
_geom_torsion
_geom_torsion_site_symmetry_1
_geom_torsion_site_symmetry_2
_geom_torsion_site_symmetry_3
_geom_torsion_site_symmetry_4
_geom_torsion_publ_flag
Pd01 N00H C011 C01W 178.6(3) . . . . ?
Pd01 N00H C015 C01H -178.7(3) . . . . ?
Pd01 N00O C01C C01U -177.2(3) . . . . ?
Pd01 N00O C01D C01S 177.7(3) . . . . ?
Pd01 C00R C00T F00A -0.7(5) . . . . ?
Pd01 C00R C00T C01F 179.4(3) . . . . ?
Pd01 C00R C00Z F003 0.7(5) . . . . ?
Pd01 C00R C00Z C016 -180.0(3) . . . . ?
Pd01 C010 C017 F00C 0.0(4) . . . . ?
Pd01 C010 C017 C01M 179.7(3) . . . . ?
Pd02 N00J C012 C01J 179.8(3) . . . . ?
Pd02 N00J C019 C01Q -179.9(3) . . . . ?
Pd02 N00M C018 C01K -177.7(3) . . . . ?
Pd02 N00M C01G C01V 178.2(4) . . . . ?
Pd02 C00V C00X F009 2.5(4) . . . . ?
Pd02 C00V C00X C014 -176.1(3) . . . . ?
Pd02 C00W C013 F007 -5.6(5) . . . . ?
Pd02 C00W C013 C01B 175.3(3) . . . . ?
F003 C00Z C016 F00D -1.0(5) . . . . ?
F003 C00Z C016 C01L -179.4(4) . . . . ?
F004 C00S C00V Pd02 -3.5(4) . . . . ?
F004 C00S C00V C00X 179.3(3) . . . . ?
F004 C00S C01I F00K 0.5(5) . . . . ?
F004 C00S C01I C01O 179.8(3) . . . . ?
F005 C00U C00W Pd02 4.7(5) . . . . ?
F005 C00U C00W C013 -178.8(3) . . . . ?
F005 C00U C01E F00G -1.0(5) . . . . ?
F005 C00U C01E C01N 179.4(3) . . . . ?
F006 C00Y C010 Pd01 1.7(4) . . . . ?
F006 C00Y C010 C017 -179.2(3) . . . . ?
F006 C00Y C01A F00B -3.1(5) . . . . ?
F006 C00Y C01A C01P 178.7(3) . . . . ?
F007 C013 C01B F00F 0.6(6) . . . . ?
F007 C013 C01B C01N -178.2(4) . . . . ?
F008 C014 C01O F00E -1.7(5) . . . . ?
F008 C014 C01O C01I 178.7(3) . . . . ?
F009 C00X C014 F008 1.6(5) . . . . ?
F009 C00X C014 C01O -176.5(3) . . . . ?
F00A C00T C01F F00P 0.1(6) . . . . ?
F00A C00T C01F C01L -180.0(4) . . . . ?
F00B C01A C01P F00N 1.9(6) . . . . ?
F00B C01A C01P C01M -177.8(3) . . . . ?
F00C C017 C01M F00Q -0.5(6) . . . . ?
F00C C017 C01M C01P 178.3(3) . . . . ?
F00D C016 C01L F00L 1.0(6) . . . . ?
F00D C016 C01L C01F -179.3(4) . . . . ?
F00F C01B C01N F00I 0.6(6) . . . . ?
F00F C01B C01N C01E -179.0(4) . . . . ?
F00G C01E C01N F00I 0.7(6) . . . . ?
F00G C01E C01N C01B -179.7(4) . . . . ?
N00H C011 C01W C01T 0.1(7) . . . . ?
N00H C015 C01H C01T 0.1(6) . . . . ?
N00J C012 C01J C01X 0.1(6) . . . . ?
N00J C019 C01Q C01X 0.1(7) . . . . ?
F00K C01I C01O F00E 0.8(6) . . . . ?
F00K C01I C01O C014 -179.7(3) . . . . ?
N00M C018 C01K C01R -0.5(6) . . . . ?
N00M C01G C01V C01R -0.4(7) . . . . ?
N00O C01C C01U C01Y -1.4(7) . . . . ?
N00O C01D C01S C01Y 0.4(7) . . . . ?
F00P C01F C01L F00L -0.1(6) . . . . ?
F00P C01F C01L C016 -179.8(4) . . . . ?
F00Q C01M C01P F00N -0.1(6) . . . . ?
F00Q C01M C01P C01A 179.7(4) . . . . ?
C00R C00T C01F F00P 180.0(4) . . . . ?
C00R C00T C01F C01L -0.1(6) . . . . ?
C00R C00Z C016 F00D 179.7(4) . . . . ?
C00R C00Z C016 C01L 1.3(6) . . . . ?
C00S C00V C00X F009 179.6(3) . . . . ?
C00S C00V C00X C014 1.1(5) . . . . ?
C00S C01I C01O F00E -178.6(3) . . . . ?
C00S C01I C01O C014 1.0(6) . . . . ?
C00T C00R C00Z F003 179.6(3) . . . . ?
C00T C00R C00Z C016 -1.1(5) . . . . ?
C00T C01F C01L F00L 179.9(4) . . . . ?
C00T C01F C01L C016 0.2(6) . . . . ?
C00U C00W C013 F007 177.9(3) . . . . ?
C00U C00W C013 C01B -1.2(6) . . . . ?
C00U C01E C01N F00I -179.8(4) . . . . ?
C00U C01E C01N C01B -0.1(6) . . . . ?
C00V C00S C01I F00K -176.9(3) . . . . ?
C00V C00S C01I C01O 2.4(6) . . . . ?
C00V C00X C014 F008 -179.8(3) . . . . ?
C00V C00X C014 C01O 2.0(6) . . . . ?
C00W C00U C01E F00G 179.3(3) . . . . ?
C00W C00U C01E C01N -0.2(6) . . . . ?
C00W C013 C01B F00F 179.8(4) . . . . ?
C00W C013 C01B C01N 1.0(6) . . . . ?
C00X C014 C01O F00E 176.5(3) . . . . ?
C00X C014 C01O C01I -3.1(5) . . . . ?
C00Y C010 C017 F00C -179.1(3) . . . . ?
C00Y C010 C017 C01M 0.6(5) . . . . ?
C00Y C01A C01P F00N -179.8(4) . . . . ?
C00Y C01A C01P C01M 0.4(6) . . . . ?
C00Z C00R C00T F00A -179.6(3) . . . . ?
C00Z C00R C00T C01F 0.5(6) . . . . ?
C00Z C016 C01L F00L 179.5(4) . . . . ?
C00Z C016 C01L C01F -0.8(6) . . . . ?
C010 C00Y C01A F00B 176.9(3) . . . . ?
C010 C00Y C01A C01P -1.3(5) . . . . ?
C010 C017 C01M F00Q 179.8(3) . . . . ?
C010 C017 C01M C01P -1.4(6) . . . . ?
C011 N00H C015 C01H 0.6(5) . . . . ?
C012 N00J C019 C01Q 0.2(6) . . . . ?
C012 C01J C01X C01Q 0.2(7) . . . . ?
C013 C01B C01N F00I 179.4(4) . . . . ?
C013 C01B C01N C01E -0.2(6) . . . . ?
C015 N00H C011 C01W -0.7(6) . . . . ?
C015 C01H C01T C01W -0.7(6) . . . . ?
C017 C01M C01P F00N -178.9(4) . . . . ?
C017 C01M C01P C01A 0.9(6) . . . . ?
C018 N00M C01G C01V -0.7(6) . . . . ?
C018 C01K C01R C01V -0.6(6) . . . . ?
C019 N00J C012 C01J -0.3(6) . . . . ?
C019 C01Q C01X C01J -0.3(7) . . . . ?
C01A C00Y C010 Pd01 -178.3(3) . . . . ?
C01A C00Y C010 C017 0.8(5) . . . . ?
C01C N00O C01D C01S -0.1(6) . . . . ?
C01C C01U C01Y C01S 1.5(7) . . . . ?
C01D N00O C01C C01U 0.6(6) . . . . ?
C01D C01S C01Y C01U -1.1(7) . . . . ?
C01E C00U C00W Pd02 -175.7(3) . . . . ?
C01E C00U C00W C013 0.8(5) . . . . ?
C01G N00M C018 C01K 1.2(5) . . . . ?
C01H C01T C01W C011 0.6(7) . . . . ?
C01I C00S C00V Pd02 173.8(3) . . . . ?
C01I C00S C00V C00X -3.3(5) . . . . ?
C01K C01R C01V C01G 1.1(7) . . . . ?

loop_
_exptl_oxdiff_crystal_face_indexfrac_h
_exptl_oxdiff_crystal_face_indexfrac_k
_exptl_oxdiff_crystal_face_indexfrac_l
_exptl_oxdiff_crystal_face_x
_exptl_oxdiff_crystal_face_y
_exptl_oxdiff_crystal_face_z
-0.0174 -48.9466 0.0232 -0.4274 -0.8972 -0.0071
0.0174 48.9466 -0.0232 0.4274 0.8972 0.0071
-4.9958 -2.1127 -13.9778 -0.0370 -0.0377 0.9951
4.9958 2.1127 13.9778 0.0370 0.0377 -0.9951
-12.9786 -9.9501 11.9998 0.8145 -0.6126 0.0192
12.9786 9.9501 -11.9998 -0.8145 0.6126 -0.0192
6.9716 -42.4756 -5.9778 -0.8472 -0.5510 -0.0418
-11.9712 15.0991 12.9860 1.0016 -0.1376 -0.0807
-4.9857 25.0204 -11.9931 0.2392 0.4417 0.8929
